data_4314380
loop_
_publ_author_name
'Jane Kuzelka'
'Sumitra Mukhopadhyay'
'Bernhard Spingler'
'Stephen J. Lippard'

_publ_section_title
;
 Modeling Features of the Non-Heme Diiron Cores in O2-Activating Enzymes
 through the Synthesis, Characterization, and Oxidation of
 1,8-Naphthyridine-Based Complexes
;
_journal_name_full 'Inorganic Chemistry'
_journal_page_first 6447
_journal_page_last 6457
_journal_paper_doi 10.1021/ic0345976
_journal_volume 42
_journal_year 2003
_chemical_formula_sum 'C83 H79 Cl2 F3 Fe2 N4 O9 S'
_chemical_formula_weight 1548.16
_chemical_name_systematic
;

   ?

;
_space_group_IT_number 15
_symmetry_cell_setting monoclinic
_symmetry_space_group_name_Hall '-C 2yc'
_symmetry_space_group_name_H-M 'C 1 2/c 1'
_atom_sites_solution_hydrogens geom
_atom_sites_solution_primary direct
_atom_sites_solution_secondary difmap
_audit_creation_method SHELXL-97
_cell_angle_alpha 90.00
_cell_angle_beta 114.242(2)
_cell_angle_gamma 90.00
_cell_formula_units_Z 4
_cell_length_a 20.150(3)
_cell_length_b 20.181(3)
_cell_length_c 19.832(3)
_cell_measurement_temperature 193(2)
_cell_volume 7353.5(19)
_computing_cell_refinement 'Bruker SMART'
_computing_data_collection 'Bruker SMART'
_computing_data_reduction 'Bruker SHELXTL'
_computing_molecular_graphics 'Bruker SHELXTL'
_computing_publication_material 'Bruker SHELXTL'
_computing_structure_refinement 'SHELXL-97 (Sheldrick, 1997)'
_computing_structure_solution 'SHELXS-97 (Sheldrick, 1990)'
_diffrn_ambient_temperature 193(2)
_diffrn_measured_fraction_theta_full 0.924
_diffrn_measured_fraction_theta_max 0.924
_diffrn_measurement_device_type 'CCD area detector'
_diffrn_measurement_method 'phi and omega scans'
_diffrn_radiation_monochromator graphite
_diffrn_radiation_source 'fine-focus sealed tube'
_diffrn_radiation_type MoK\a
_diffrn_radiation_wavelength 0.71073
_diffrn_reflns_av_R_equivalents 0.0278
_diffrn_reflns_av_sigmaI/netI 0.0364
_diffrn_reflns_limit_h_max 25
_diffrn_reflns_limit_h_min -25
_diffrn_reflns_limit_k_max 26
_diffrn_reflns_limit_k_min -26
_diffrn_reflns_limit_l_max 21
_diffrn_reflns_limit_l_min -26
_diffrn_reflns_number 22795
_diffrn_reflns_theta_full 28.28
_diffrn_reflns_theta_max 28.28
_diffrn_reflns_theta_min 2.02
_exptl_absorpt_coefficient_mu 0.566
_exptl_absorpt_correction_T_max 1.000000
_exptl_absorpt_correction_T_min 0.876147
_exptl_absorpt_correction_type sadabs
_exptl_crystal_colour orange
_exptl_crystal_density_diffrn 1.398
_exptl_crystal_density_method 'not measured'
_exptl_crystal_description needle
_exptl_crystal_F_000 3224
_exptl_crystal_size_max 0.4
_exptl_crystal_size_mid 0.3
_exptl_crystal_size_min 0.2
_refine_diff_density_max 0.613
_refine_diff_density_min -0.960
_refine_diff_density_rms 0.075
_refine_ls_extinction_method none
_refine_ls_goodness_of_fit_ref 1.172
_refine_ls_hydrogen_treatment mixed
_refine_ls_matrix_type full
_refine_ls_number_parameters 512
_refine_ls_number_reflns 8431
_refine_ls_number_restraints 0
_refine_ls_restrained_S_all 1.172
_refine_ls_R_factor_all 0.0784
_refine_ls_R_factor_gt 0.0632
_refine_ls_shift/su_max 0.029
_refine_ls_shift/su_mean 0.003
_refine_ls_structure_factor_coef Fsqd
_refine_ls_weighting_details 'calc w=1/[\s^2^(Fo^2^)+(0.0532P)^2^+28.8947P] where P=(Fo^2^+2Fc^2^)/3'
_refine_ls_weighting_scheme calc
_refine_ls_wR_factor_gt 0.1644
_refine_ls_wR_factor_ref 0.1712
_reflns_number_gt 6809
_reflns_number_total 8431
_reflns_threshold_expression >2sigma(I)
_cod_data_source_file ic0345976si20030603_013738_4.cif
_cod_data_source_block 5
_cod_depositor_comments
;
The following automatic conversions were performed:

'_symmetry_cell_setting' value 'Monoclinic' changed to 'monoclinic'
according to the built-in table from CIF Core dictionary named
'cif_core.dic' version 2.4.1 from 2010-06-29.

Automatic conversion script
Id: cif_fix_values 1646 2011-03-28 12:23:43Z adriana 
;
_cod_original_cell_volume 7353.4(18)
_cod_database_code 4314380

loop_
_symmetry_equiv_pos_as_xyz
'x, y, z'
'-x, y, -z+1/2'
'x+1/2, y+1/2, z'
'-x+1/2, y+1/2, -z+1/2'
'-x, -y, -z'
'x, -y, z-1/2'
'-x+1/2, -y+1/2, -z'
'x+1/2, -y+1/2, z-1/2'

loop_
_atom_site_label
_atom_site_type_symbol
_atom_site_fract_x
_atom_site_fract_y
_atom_site_fract_z
_atom_site_U_iso_or_equiv
_atom_site_adp_type
_atom_site_occupancy
_atom_site_symmetry_multiplicity
_atom_site_calc_flag
_atom_site_refinement_flags
_atom_site_disorder_assembly
_atom_site_disorder_group
Fe1 Fe 0.55278(2) 0.53090(2) 0.71802(2) 0.02201(13) Uani 1 1 d . . .
O1 O 0.60233(12) 0.53485(11) 0.83094(12) 0.0293(5) Uani 1 1 d . . .
O2 O 0.47103(12) 0.52477(11) 0.61099(12) 0.0298(5) Uani 1 1 d . . .
O3 O 0.53106(12) 0.63030(11) 0.71422(12) 0.0284(5) Uani 1 1 d . . .
N1 N 0.53851(14) 0.42260(13) 0.71972(15) 0.0265(6) Uani 1 1 d . . .
N2 N 0.63687(14) 0.49475(14) 0.68568(15) 0.0268(6) Uani 1 1 d . . .
C1 C 0.5000 0.3867(2) 0.7500 0.0264(9) Uani 1 2 d S . .
C2 C 0.5000 0.3163(2) 0.7500 0.0382(12) Uani 1 2 d S . .
C3 C 0.5375(2) 0.28405(18) 0.7129(3) 0.0482(10) Uani 1 1 d . . .
H3A H 0.5378 0.2380 0.7106 0.058 Uiso 1 1 calc R . .
C4 C 0.5728(2) 0.31974(18) 0.6809(2) 0.0407(9) Uani 1 1 d . . .
H4A H 0.5966 0.2987 0.6554 0.049 Uiso 1 1 calc R . .
C5 C 0.57344(18) 0.38946(16) 0.68614(19) 0.0302(7) Uani 1 1 d . . .
C6 C 0.61029(19) 0.43036(18) 0.6487(2) 0.0341(8) Uani 1 1 d . . .
H6A H 0.6511 0.4056 0.6477 0.041 Uiso 1 1 calc R . .
H6B H 0.5764 0.4384 0.5980 0.041 Uiso 1 1 calc R . .
C7 C 0.70391(19) 0.48590(19) 0.7557(2) 0.0348(8) Uani 1 1 d . . .
H7A H 0.6924 0.4556 0.7873 0.042 Uiso 1 1 calc R . .
H7B H 0.7158 0.5283 0.7809 0.042 Uiso 1 1 calc R . .
C8 C 0.7715(2) 0.4602(3) 0.7482(3) 0.0540(11) Uani 1 1 d . . .
H8A H 0.8108 0.4565 0.7963 0.081 Uiso 1 1 calc R . .
H8B H 0.7850 0.4904 0.7185 0.081 Uiso 1 1 calc R . .
H8C H 0.7615 0.4174 0.7249 0.081 Uiso 1 1 calc R . .
C9 C 0.6485(2) 0.53870(19) 0.6302(2) 0.0363(8) Uani 1 1 d . . .
H9A H 0.6025 0.5446 0.5879 0.044 Uiso 1 1 calc R . .
H9B H 0.6818 0.5169 0.6132 0.044 Uiso 1 1 calc R . .
C10 C 0.6788(2) 0.6058(2) 0.6610(2) 0.0448(9) Uani 1 1 d . . .
H10A H 0.6851 0.6316 0.6234 0.067 Uiso 1 1 calc R . .
H10B H 0.7250 0.6005 0.7023 0.067 Uiso 1 1 calc R . .
H10C H 0.6457 0.6281 0.6769 0.067 Uiso 1 1 calc R . .
C11 C 0.59048(17) 0.53386(16) 0.88879(17) 0.0263(6) Uani 1 1 d . . .
C12 C 0.65681(18) 0.54575(18) 0.96021(17) 0.0306(7) Uani 1 1 d . . .
C13 C 0.66859(19) 0.6059(2) 0.99853(19) 0.0363(8) Uani 1 1 d . . .
C14 C 0.7385(2) 0.6171(2) 1.0556(2) 0.0484(10) Uani 1 1 d . . .
H14A H 0.7480 0.6569 1.0815 0.058 Uiso 1 1 calc R . .
C15 C 0.7925(2) 0.5701(3) 1.0736(2) 0.0563(13) Uani 1 1 d . . .
H15A H 0.8386 0.5794 1.1096 0.068 Uiso 1 1 calc R . .
C16 C 0.7790(2) 0.5097(3) 1.0388(2) 0.0491(11) Uani 1 1 d . . .
H16A H 0.8153 0.4776 1.0532 0.059 Uiso 1 1 calc R . .
C17 C 0.71119(19) 0.4960(2) 0.98196(19) 0.0369(8) Uani 1 1 d . . .
C18 C 0.69824(19) 0.4279(2) 0.95036(19) 0.0363(8) Uani 1 1 d . . .
C19 C 0.7487(2) 0.3958(2) 0.9299(2) 0.0462(10) Uani 1 1 d . . .
H19A H 0.7888 0.4191 0.9307 0.055 Uiso 1 1 calc R . .
C20 C 0.7401(2) 0.3301(2) 0.9085(2) 0.0517(11) Uani 1 1 d . . .
H20A H 0.7740 0.3105 0.8941 0.062 Uiso 1 1 calc R . .
C21 C 0.6825(3) 0.2928(2) 0.9080(2) 0.0511(10) Uani 1 1 d . . .
C22 C 0.6759(3) 0.2202(2) 0.8895(3) 0.0693(14) Uani 1 1 d . . .
H22A H 0.7154 0.2071 0.8772 0.104 Uiso 1 1 calc R . .
H22B H 0.6305 0.2121 0.8480 0.104 Uiso 1 1 calc R . .
H22C H 0.6777 0.1951 0.9313 0.104 Uiso 1 1 calc R . .
C23 C 0.6317(2) 0.3246(2) 0.9280(2) 0.0475(10) Uani 1 1 d . . .
H23A H 0.5922 0.3007 0.9278 0.057 Uiso 1 1 calc R . .
C24 C 0.6385(2) 0.3909(2) 0.9479(2) 0.0399(8) Uani 1 1 d . . .
H24A H 0.6031 0.4109 0.9598 0.048 Uiso 1 1 calc R . .
C25 C 0.6141(2) 0.66009(19) 0.98352(19) 0.0365(8) Uani 1 1 d . . .
C26 C 0.6349(3) 0.7261(2) 0.9821(3) 0.0547(12) Uani 1 1 d . . .
H26A H 0.6824 0.7354 0.9889 0.066 Uiso 1 1 calc R . .
C27 C 0.5863(3) 0.7779(2) 0.9708(3) 0.0634(13) Uani 1 1 d . . .
H27A H 0.6015 0.8211 0.9694 0.076 Uiso 1 1 calc R . .
C28 C 0.5152(3) 0.7660(2) 0.9617(3) 0.0564(12) Uani 1 1 d . . .
C29 C 0.4623(3) 0.8225(3) 0.9517(4) 0.0839(18) Uani 1 1 d . . .
H29A H 0.4161 0.8049 0.9463 0.126 Uiso 1 1 calc R . .
H29B H 0.4562 0.8474 0.9083 0.126 Uiso 1 1 calc R . .
H29C H 0.4810 0.8510 0.9942 0.126 Uiso 1 1 calc R . .
C30 C 0.4945(2) 0.7007(2) 0.9638(2) 0.0469(10) Uani 1 1 d . . .
H30A H 0.4472 0.6917 0.9581 0.056 Uiso 1 1 calc R . .
C31 C 0.5424(2) 0.6490(2) 0.97416(19) 0.0382(8) Uani 1 1 d . . .
H31A H 0.5266 0.6058 0.9749 0.046 Uiso 1 1 calc R . .
C32 C 0.5000 0.6590(2) 0.7500 0.0259(9) Uani 1 2 d S . .
C33 C 0.5000 0.7340(2) 0.7500 0.0335(11) Uani 1 2 d S . .
C34 C 0.4351(2) 0.76892(18) 0.7371(2) 0.0433(9) Uani 1 1 d . . .
C35 C 0.4369(3) 0.8385(2) 0.7377(3) 0.0665(14) Uani 1 1 d . . .
H35A H 0.3946 0.8620 0.7297 0.080 Uiso 1 1 calc R . .
C36 C 0.5000 0.8725(3) 0.7500 0.088(3) Uani 1 2 d S . .
H36A H 0.5000 0.9186 0.7500 0.106 Uiso 1 2 calc SR . .
C37 C 0.3628(2) 0.73813(18) 0.7172(2) 0.0395(9) Uani 1 1 d . . .
C38 C 0.3370(2) 0.68715(19) 0.6653(2) 0.0400(9) Uani 1 1 d . . .
H38A H 0.3670 0.6698 0.6444 0.048 Uiso 1 1 calc R . .
C39 C 0.2676(2) 0.6622(2) 0.6445(2) 0.0460(10) Uani 1 1 d . . .
H39A H 0.2516 0.6286 0.6094 0.055 Uiso 1 1 calc R . .
C40 C 0.2211(2) 0.6860(2) 0.6748(2) 0.0485(10) Uani 1 1 d . . .
C41 C 0.1470(3) 0.6559(3) 0.6546(3) 0.0677(14) Uani 1 1 d . . .
H41A H 0.1227 0.6785 0.6807 0.102 Uiso 1 1 calc R . .
H41B H 0.1521 0.6099 0.6679 0.102 Uiso 1 1 calc R . .
H41C H 0.1188 0.6602 0.6023 0.102 Uiso 1 1 calc R . .
C42 C 0.2464(2) 0.7370(2) 0.7261(2) 0.0496(10) Uani 1 1 d . . .
H42A H 0.2161 0.7543 0.7465 0.060 Uiso 1 1 calc R . .
C43 C 0.3152(2) 0.7624(2) 0.7473(2) 0.0472(10) Uani 1 1 d . . .
H43A H 0.3307 0.7963 0.7821 0.057 Uiso 1 1 calc R . .
Cl1 Cl 0.92279(14) 0.50725(14) 0.97449(19) 0.1478(10) Uani 1 1 d . . .
C1S C 0.9911(10) 0.5108(8) 0.9447(10) 0.111(5) Uani 0.50 1 d P . .
S1 S 0.0430(3) 0.58124(18) 0.7852(3) 0.0412(9) Uani 0.25 1 d P A -1
O7 O 0.0553(6) 0.5185(4) 0.8260(4) 0.074(3) Uani 0.25 1 d P A -1
O8 O 0.1126(5) 0.5944(7) 0.7909(7) 0.144(4) Uani 0.25 1 d P A -1
O9 O 0.0055(12) 0.6292(6) 0.8034(12) 0.173(8) Uani 0.25 1 d P A -1
F1 F 0.0279(14) 0.5096(8) 0.6744(9) 0.211(10) Uani 0.25 1 d P A -1
C44 C -0.0154(10) 0.5627(10) 0.6995(12) 0.279(14) Uani 0.25 1 d P A -1
F2 F -0.0737(8) 0.5411(10) 0.6958(13) 0.195(10) Uani 0.25 1 d P A -1
F3 F -0.0159(10) 0.6121(9) 0.6495(8) 0.153(8) Uani 0.25 1 d P A -1
C45 C 0.0430(3) 0.58124(18) 0.7852(3) 0.0412(9) Uani 0.25 1 d P B -2
F4 F 0.0553(6) 0.5185(4) 0.8260(4) 0.074(3) Uani 0.25 1 d P B -2
F5 F 0.1126(5) 0.5944(7) 0.7909(7) 0.144(4) Uani 0.25 1 d P B -2
F6 F 0.0055(12) 0.6292(6) 0.8034(12) 0.173(8) Uani 0.25 1 d P B -2
O10 O 0.0279(14) 0.5096(8) 0.6744(9) 0.211(10) Uani 0.25 1 d P B -2
S2 S -0.0154(10) 0.5627(10) 0.6995(12) 0.279(14) Uani 0.25 1 d P B -2
O11 O -0.0737(8) 0.5411(10) 0.6958(13) 0.195(10) Uani 0.25 1 d P B -2
O12 O -0.0159(10) 0.6121(9) 0.6495(8) 0.153(8) Uani 0.25 1 d P B -2

loop_
_atom_site_aniso_label
_atom_site_aniso_U_11
_atom_site_aniso_U_22
_atom_site_aniso_U_33
_atom_site_aniso_U_23
_atom_site_aniso_U_13
_atom_site_aniso_U_12
Fe1 0.0239(2) 0.0236(2) 0.0198(2) -0.00097(17) 0.01030(16) 0.00074(17)
O1 0.0349(12) 0.0315(12) 0.0210(11) -0.0009(9) 0.0110(9) -0.0010(10)
O2 0.0258(11) 0.0358(12) 0.0259(11) -0.0025(10) 0.0088(9) 0.0018(9)
O3 0.0345(12) 0.0242(11) 0.0269(11) -0.0016(9) 0.0129(10) -0.0005(9)
N1 0.0259(13) 0.0248(13) 0.0284(14) -0.0001(11) 0.0108(11) 0.0026(10)
N2 0.0253(13) 0.0306(14) 0.0268(13) -0.0029(11) 0.0130(11) -0.0008(11)
C1 0.024(2) 0.021(2) 0.031(2) 0.000 0.0085(18) 0.000
C2 0.035(3) 0.021(2) 0.056(3) 0.000 0.016(2) 0.000
C3 0.050(2) 0.0217(17) 0.074(3) -0.0082(18) 0.026(2) 0.0031(15)
C4 0.0374(19) 0.0315(18) 0.053(2) -0.0110(16) 0.0187(18) 0.0037(15)
C5 0.0286(16) 0.0299(17) 0.0315(17) -0.0074(13) 0.0117(14) 0.0028(13)
C6 0.0345(18) 0.0385(19) 0.0336(18) -0.0100(15) 0.0182(15) 0.0008(14)
C7 0.0290(17) 0.045(2) 0.0310(17) 0.0002(15) 0.0127(14) 0.0042(14)
C8 0.035(2) 0.077(3) 0.049(2) -0.001(2) 0.0157(19) 0.013(2)
C9 0.0364(19) 0.048(2) 0.0299(17) 0.0014(15) 0.0186(15) -0.0013(16)
C10 0.051(2) 0.043(2) 0.049(2) -0.0001(18) 0.030(2) -0.0097(18)
C11 0.0284(16) 0.0254(15) 0.0226(14) 0.0013(12) 0.0078(12) 0.0000(12)
C12 0.0268(16) 0.047(2) 0.0183(14) 0.0004(13) 0.0100(13) -0.0066(14)
C13 0.0321(18) 0.054(2) 0.0253(17) -0.0074(15) 0.0144(14) -0.0124(16)
C14 0.040(2) 0.075(3) 0.0312(19) -0.0165(19) 0.0158(17) -0.021(2)
C15 0.028(2) 0.107(4) 0.028(2) -0.010(2) 0.0062(16) -0.011(2)
C16 0.0306(19) 0.086(3) 0.0285(19) 0.002(2) 0.0099(16) 0.0049(19)
C17 0.0282(17) 0.062(2) 0.0233(16) 0.0044(16) 0.0131(14) 0.0023(16)
C18 0.0325(18) 0.053(2) 0.0230(16) 0.0085(15) 0.0107(14) 0.0091(16)
C19 0.038(2) 0.067(3) 0.037(2) 0.0121(19) 0.0185(17) 0.0136(19)
C20 0.051(2) 0.062(3) 0.047(2) 0.008(2) 0.025(2) 0.021(2)
C21 0.060(3) 0.054(3) 0.039(2) 0.0108(19) 0.020(2) 0.018(2)
C22 0.088(4) 0.058(3) 0.068(3) 0.007(3) 0.038(3) 0.022(3)
C23 0.047(2) 0.054(3) 0.042(2) 0.0072(19) 0.0187(19) 0.0054(19)
C24 0.0359(19) 0.052(2) 0.0349(19) 0.0090(17) 0.0171(16) 0.0090(16)
C25 0.043(2) 0.045(2) 0.0252(17) -0.0109(15) 0.0178(15) -0.0103(16)
C26 0.064(3) 0.050(2) 0.063(3) -0.024(2) 0.039(2) -0.020(2)
C27 0.086(4) 0.042(2) 0.075(3) -0.023(2) 0.046(3) -0.018(2)
C28 0.067(3) 0.051(3) 0.046(2) -0.014(2) 0.019(2) 0.004(2)
C29 0.086(4) 0.060(3) 0.091(4) -0.020(3) 0.022(3) 0.014(3)
C30 0.045(2) 0.053(2) 0.039(2) -0.0110(18) 0.0131(18) -0.0025(18)
C31 0.041(2) 0.046(2) 0.0262(17) -0.0076(15) 0.0129(15) -0.0070(16)
C32 0.031(2) 0.020(2) 0.021(2) 0.000 0.0046(18) 0.000
C33 0.052(3) 0.020(2) 0.030(2) 0.000 0.019(2) 0.000
C34 0.060(3) 0.0272(18) 0.043(2) 0.0039(15) 0.0218(19) 0.0107(17)
C35 0.088(4) 0.028(2) 0.087(4) 0.008(2) 0.041(3) 0.019(2)
C36 0.117(7) 0.017(3) 0.141(9) 0.000 0.064(7) 0.000
C37 0.049(2) 0.0349(19) 0.0323(19) 0.0071(15) 0.0139(16) 0.0189(16)
C38 0.048(2) 0.040(2) 0.0297(18) 0.0042(15) 0.0133(16) 0.0176(17)
C39 0.048(2) 0.047(2) 0.035(2) -0.0003(17) 0.0087(17) 0.0151(18)
C40 0.044(2) 0.050(2) 0.043(2) 0.0076(19) 0.0103(18) 0.0184(19)
C41 0.047(3) 0.071(3) 0.074(3) 0.003(3) 0.013(2) 0.016(2)
C42 0.050(2) 0.057(3) 0.042(2) 0.0050(19) 0.0186(19) 0.027(2)
C43 0.057(3) 0.045(2) 0.038(2) -0.0014(17) 0.0174(19) 0.0223(19)
Cl1 0.1140(18) 0.1320(19) 0.226(3) 0.023(2) 0.099(2) -0.0042(15)
C1S 0.118(13) 0.094(10) 0.113(12) 0.005(9) 0.039(10) 0.023(9)
S1 0.057(2) 0.0161(14) 0.055(2) 0.0035(13) 0.027(2) -0.0040(15)
O7 0.085(7) 0.051(4) 0.050(4) 0.000(3) -0.007(4) 0.012(4)
O8 0.070(6) 0.189(12) 0.162(10) -0.060(9) 0.036(6) -0.027(7)
O9 0.24(2) 0.055(5) 0.28(2) -0.048(10) 0.16(2) 0.015(8)
F1 0.40(3) 0.125(11) 0.136(12) -0.018(9) 0.136(16) 0.036(15)
C44 0.185(16) 0.221(18) 0.29(2) 0.154(17) -0.042(15) -0.090(14)
F2 0.059(7) 0.151(16) 0.31(3) -0.053(14) 0.012(10) 0.015(9)
F3 0.128(10) 0.184(17) 0.120(10) 0.092(11) 0.023(9) 0.011(10)
C45 0.057(2) 0.0161(14) 0.055(2) 0.0035(13) 0.027(2) -0.0040(15)
F4 0.085(7) 0.051(4) 0.050(4) 0.000(3) -0.007(4) 0.012(4)
F5 0.070(6) 0.189(12) 0.162(10) -0.060(9) 0.036(6) -0.027(7)
F6 0.24(2) 0.055(5) 0.28(2) -0.048(10) 0.16(2) 0.015(8)
O10 0.40(3) 0.125(11) 0.136(12) -0.018(9) 0.136(16) 0.036(15)
S2 0.185(16) 0.221(18) 0.29(2) 0.154(17) -0.042(15) -0.090(14)
O11 0.059(7) 0.151(16) 0.31(3) -0.053(14) 0.012(10) 0.015(9)
O12 0.128(10) 0.184(17) 0.120(10) 0.092(11) 0.023(9) 0.011(10)

loop_
_atom_type_symbol
_atom_type_description
_atom_type_scat_dispersion_real
_atom_type_scat_dispersion_imag
_atom_type_scat_source
C C 0.0033 0.0016 'International Tables Vol C Tables 4.2.6.8 and 6.1.1.4'
H H 0.0000 0.0000 'International Tables Vol C Tables 4.2.6.8 and 6.1.1.4'
N N 0.0061 0.0033 'International Tables Vol C Tables 4.2.6.8 and 6.1.1.4'
O O 0.0106 0.0060 'International Tables Vol C Tables 4.2.6.8 and 6.1.1.4'
F F 0.0171 0.0103 'International Tables Vol C Tables 4.2.6.8 and 6.1.1.4'
S S 0.1246 0.1234 'International Tables Vol C Tables 4.2.6.8 and 6.1.1.4'
Fe Fe 0.3463 0.8444 'International Tables Vol C Tables 4.2.6.8 and 6.1.1.4'
Cl Cl 0.1484 0.1585 'International Tables Vol C Tables 4.2.6.8 and 6.1.1.4'

loop_
_geom_angle_atom_site_label_1
_geom_angle_atom_site_label_2
_geom_angle_atom_site_label_3
_geom_angle
_geom_angle_site_symmetry_1
_geom_angle_site_symmetry_3
_geom_angle_publ_flag
O1 Fe1 O3 90.17(9) . . ?
O1 Fe1 O2 160.36(9) . . ?
O3 Fe1 O2 87.31(9) . . ?
O1 Fe1 N2 104.33(10) . . ?
O3 Fe1 N2 119.98(10) . . ?
O2 Fe1 N2 93.75(10) . . ?
O1 Fe1 N1 91.72(10) . . ?
O3 Fe1 N1 160.66(9) . . ?
O2 Fe1 N1 84.46(10) . . ?
N2 Fe1 N1 78.10(10) . . ?
O1 Fe1 Fe1 68.64(7) . 2_656 ?
O3 Fe1 Fe1 80.29(6) . 2_656 ?
O2 Fe1 Fe1 91.75(7) . 2_656 ?
N2 Fe1 Fe1 159.20(7) . 2_656 ?
N1 Fe1 Fe1 82.49(7) . 2_656 ?
C11 O1 Fe1 143.5(2) . . ?
C11 O2 Fe1 110.84(19) 2_656 . ?
C32 O3 Fe1 125.2(2) . . ?
C5 N1 C1 117.8(3) . . ?
C5 N1 Fe1 113.0(2) . . ?
C1 N1 Fe1 129.2(2) . . ?
C6 N2 C7 111.1(3) . . ?
C6 N2 C9 106.8(3) . . ?
C7 N2 C9 113.3(3) . . ?
C6 N2 Fe1 105.90(19) . . ?
C7 N2 Fe1 106.40(19) . . ?
C9 N2 Fe1 113.1(2) . . ?
N1 C1 N1 116.0(4) . 2_656 ?
N1 C1 C2 121.98(19) . . ?
N1 C1 C2 121.98(19) 2_656 . ?
C3 C2 C3 125.1(5) . 2_656 ?
C3 C2 C1 117.4(2) . . ?
C3 C2 C1 117.4(2) 2_656 . ?
C4 C3 C2 120.0(4) . . ?
C3 C4 C5 119.5(3) . . ?
N1 C5 C4 123.2(3) . . ?
N1 C5 C6 116.3(3) . . ?
C4 C5 C6 120.4(3) . . ?
N2 C6 C5 113.1(3) . . ?
N2 C7 C8 116.9(3) . . ?
N2 C9 C10 113.1(3) . . ?
O2 C11 O1 124.1(3) 2_656 . ?
O2 C11 C12 120.9(3) 2_656 . ?
O1 C11 C12 115.0(3) . . ?
C13 C12 C17 120.8(3) . . ?
C13 C12 C11 122.2(3) . . ?
C17 C12 C11 116.6(3) . . ?
C12 C13 C14 117.6(4) . . ?
C12 C13 C25 125.5(3) . . ?
C14 C13 C25 116.9(3) . . ?
C15 C14 C13 121.2(4) . . ?
C16 C15 C14 120.6(4) . . ?
C15 C16 C17 120.6(4) . . ?
C16 C17 C12 118.9(4) . . ?
C16 C17 C18 117.9(4) . . ?
C12 C17 C18 123.1(3) . . ?
C19 C18 C24 117.4(4) . . ?
C19 C18 C17 121.8(4) . . ?
C24 C18 C17 120.4(3) . . ?
C20 C19 C18 121.3(4) . . ?
C21 C20 C19 121.7(4) . . ?
C20 C21 C23 117.3(4) . . ?
C20 C21 C22 121.5(4) . . ?
C23 C21 C22 121.2(5) . . ?
C24 C23 C21 121.8(4) . . ?
C23 C24 C18 120.4(4) . . ?
C31 C25 C26 116.8(4) . . ?
C31 C25 C13 123.1(3) . . ?
C26 C25 C13 120.0(4) . . ?
C27 C26 C25 121.6(4) . . ?
C26 C27 C28 120.9(4) . . ?
C30 C28 C27 117.8(4) . . ?
C30 C28 C29 120.9(5) . . ?
C27 C28 C29 121.3(5) . . ?
C31 C30 C28 121.5(4) . . ?
C30 C31 C25 121.4(4) . . ?
O3 C32 O3 125.3(4) . 2_656 ?
O3 C32 C33 117.3(2) . . ?
O3 C32 C33 117.3(2) 2_656 . ?
C34 C33 C34 120.2(5) 2_656 . ?
C34 C33 C32 119.9(2) 2_656 . ?
C34 C33 C32 119.9(2) . . ?
C35 C34 C33 118.6(4) . . ?
C35 C34 C37 116.1(4) . . ?
C33 C34 C37 125.1(3) . . ?
C36 C35 C34 121.3(5) . . ?
C35 C36 C35 120.1(6) . 2_656 ?
C38 C37 C43 117.1(4) . . ?
C38 C37 C34 122.2(3) . . ?
C43 C37 C34 120.6(4) . . ?
C39 C38 C37 121.0(4) . . ?
C38 C39 C40 121.6(4) . . ?
C42 C40 C39 117.5(4) . . ?
C42 C40 C41 121.3(4) . . ?
C39 C40 C41 121.1(4) . . ?
C43 C42 C40 121.5(4) . . ?
C42 C43 C37 121.2(4) . . ?
C1S Cl1 C1S 72.9(9) . 5_767 ?
Cl1 C1S Cl1 107.1(9) . 5_767 ?
O9 S1 O8 119.6(10) . . ?
O9 S1 O7 116.9(10) . . ?
O8 S1 O7 100.5(8) . . ?
O9 S1 C44 101.2(15) . . ?
O8 S1 C44 113.2(11) . . ?
O7 S1 C44 105.0(7) . . ?
F2 C44 F3 118.8(18) . . ?
F2 C44 F1 112(2) . . ?
F3 C44 F1 96(2) . . ?
F2 C44 S1 114(2) . . ?
F3 C44 S1 111.1(13) . . ?
F1 C44 S1 102.9(12) . . ?

loop_
_geom_bond_atom_site_label_1
_geom_bond_atom_site_label_2
_geom_bond_distance
_geom_bond_site_symmetry_2
_geom_bond_publ_flag
Fe1 O1 2.045(2) . ?
Fe1 O3 2.048(2) . ?
Fe1 O2 2.089(2) . ?
Fe1 N2 2.170(3) . ?
Fe1 N1 2.207(3) . ?
Fe1 Fe1 2.8895(9) 2_656 ?
O1 C11 1.264(4) . ?
O2 C11 1.255(4) 2_656 ?
O3 C32 1.263(3) . ?
N1 C5 1.331(4) . ?
N1 C1 1.368(3) . ?
N2 C6 1.480(4) . ?
N2 C7 1.498(4) . ?
N2 C9 1.504(4) . ?
C1 N1 1.368(3) 2_656 ?
C1 C2 1.421(6) . ?
C2 C3 1.413(5) . ?
C2 C3 1.413(5) 2_656 ?
C3 C4 1.340(6) . ?
C4 C5 1.411(5) . ?
C5 C6 1.495(5) . ?
C7 C8 1.522(5) . ?
C9 C10 1.508(5) . ?
C11 O2 1.255(4) 2_656 ?
C11 C12 1.515(4) . ?
C12 C13 1.400(5) . ?
C12 C17 1.417(5) . ?
C13 C14 1.416(5) . ?
C13 C25 1.491(6) . ?
C14 C15 1.375(7) . ?
C15 C16 1.371(7) . ?
C16 C17 1.396(5) . ?
C17 C18 1.488(6) . ?
C18 C19 1.399(5) . ?
C18 C24 1.401(5) . ?
C19 C20 1.380(6) . ?
C20 C21 1.382(7) . ?
C21 C23 1.396(6) . ?
C21 C22 1.502(7) . ?
C23 C24 1.386(6) . ?
C25 C31 1.397(5) . ?
C25 C26 1.401(6) . ?
C26 C27 1.385(7) . ?
C27 C28 1.389(7) . ?
C28 C30 1.388(6) . ?
C28 C29 1.517(7) . ?
C30 C31 1.379(6) . ?
C32 O3 1.263(3) 2_656 ?
C32 C33 1.513(6) . ?
C33 C34 1.412(5) 2_656 ?
C33 C34 1.412(5) . ?
C34 C35 1.404(5) . ?
C34 C37 1.481(6) . ?
C35 C36 1.376(6) . ?
C36 C35 1.376(6) 2_656 ?
C37 C38 1.396(5) . ?
C37 C43 1.408(5) . ?
C38 C39 1.379(6) . ?
C39 C40 1.390(6) . ?
C40 C42 1.388(6) . ?
C40 C41 1.507(7) . ?
C42 C43 1.371(6) . ?
Cl1 C1S 1.708(19) . ?
Cl1 C1S 1.851(17) 5_767 ?
C1S Cl1 1.851(17) 5_767 ?
S1 O9 1.364(14) . ?
S1 O8 1.386(11) . ?
S1 O7 1.468(9) . ?
S1 C44 1.664(18) . ?
F1 C44 1.59(3) . ?
C44 F2 1.23(2) . ?
C44 F3 1.403(18) . ?

loop_
_geom_torsion_atom_site_label_1
_geom_torsion_atom_site_label_2
_geom_torsion_atom_site_label_3
_geom_torsion_atom_site_label_4
_geom_torsion
_geom_torsion_site_symmetry_1
_geom_torsion_site_symmetry_2
_geom_torsion_site_symmetry_3
_geom_torsion_site_symmetry_4
_geom_torsion_publ_flag
O3 Fe1 O1 C11 83.2(4) . . . . ?
O2 Fe1 O1 C11 0.7(5) . . . . ?
N2 Fe1 O1 C11 -155.7(4) . . . . ?
N1 Fe1 O1 C11 -77.6(4) . . . . ?
Fe1 Fe1 O1 C11 3.7(3) 2_656 . . . ?
O1 Fe1 O2 C11 13.2(4) . . . 2_656 ?
O3 Fe1 O2 C11 -69.8(2) . . . 2_656 ?
N2 Fe1 O2 C11 170.4(2) . . . 2_656 ?
N1 Fe1 O2 C11 92.7(2) . . . 2_656 ?
Fe1 Fe1 O2 C11 10.4(2) 2_656 . . 2_656 ?
O1 Fe1 O3 C32 -52.00(19) . . . . ?
O2 Fe1 O3 C32 108.52(19) . . . . ?
N2 Fe1 O3 C32 -158.70(17) . . . . ?
N1 Fe1 O3 C32 43.7(4) . . . . ?
Fe1 Fe1 O3 C32 16.28(17) 2_656 . . . ?
O1 Fe1 N1 C5 -118.2(2) . . . . ?
O3 Fe1 N1 C5 146.3(3) . . . . ?
O2 Fe1 N1 C5 81.1(2) . . . . ?
N2 Fe1 N1 C5 -14.0(2) . . . . ?
Fe1 Fe1 N1 C5 173.6(2) 2_656 . . . ?
O1 Fe1 N1 C1 61.5(2) . . . . ?
O3 Fe1 N1 C1 -33.9(4) . . . . ?
O2 Fe1 N1 C1 -99.2(2) . . . . ?
N2 Fe1 N1 C1 165.8(2) . . . . ?
Fe1 Fe1 N1 C1 -6.67(19) 2_656 . . . ?
O1 Fe1 N2 C6 117.0(2) . . . . ?
O3 Fe1 N2 C6 -144.3(2) . . . . ?
O2 Fe1 N2 C6 -55.2(2) . . . . ?
N1 Fe1 N2 C6 28.3(2) . . . . ?
Fe1 Fe1 N2 C6 49.7(3) 2_656 . . . ?
O1 Fe1 N2 C7 -1.2(2) . . . . ?
O3 Fe1 N2 C7 97.4(2) . . . . ?
O2 Fe1 N2 C7 -173.5(2) . . . . ?
N1 Fe1 N2 C7 -90.0(2) . . . . ?
Fe1 Fe1 N2 C7 -68.5(3) 2_656 . . . ?
O1 Fe1 N2 C9 -126.3(2) . . . . ?
O3 Fe1 N2 C9 -27.6(3) . . . . ?
O2 Fe1 N2 C9 61.4(2) . . . . ?
N1 Fe1 N2 C9 145.0(2) . . . . ?
Fe1 Fe1 N2 C9 166.43(18) 2_656 . . . ?
C5 N1 C1 N1 -176.4(3) . . . 2_656 ?
Fe1 N1 C1 N1 3.86(11) . . . 2_656 ?
C5 N1 C1 C2 3.6(3) . . . . ?
Fe1 N1 C1 C2 -176.14(11) . . . . ?
N1 C1 C2 C3 -4.2(2) . . . . ?
N1 C1 C2 C3 175.8(2) 2_656 . . . ?
N1 C1 C2 C3 175.8(2) . . . 2_656 ?
N1 C1 C2 C3 -4.2(2) 2_656 . . 2_656 ?
C3 C2 C3 C4 -178.5(5) 2_656 . . . ?
C1 C2 C3 C4 1.5(5) . . . . ?
C2 C3 C4 C5 1.5(6) . . . . ?
C1 N1 C5 C4 -0.4(5) . . . . ?
Fe1 N1 C5 C4 179.4(3) . . . . ?
C1 N1 C5 C6 175.5(2) . . . . ?
Fe1 N1 C5 C6 -4.7(4) . . . . ?
C3 C4 C5 N1 -2.2(6) . . . . ?
C3 C4 C5 C6 -178.0(4) . . . . ?
C7 N2 C6 C5 74.9(3) . . . . ?
C9 N2 C6 C5 -161.1(3) . . . . ?
Fe1 N2 C6 C5 -40.2(3) . . . . ?
N1 C5 C6 N2 31.3(4) . . . . ?
C4 C5 C6 N2 -152.7(3) . . . . ?
C6 N2 C7 C8 64.8(4) . . . . ?
C9 N2 C7 C8 -55.4(4) . . . . ?
Fe1 N2 C7 C8 179.6(3) . . . . ?
C6 N2 C9 C10 -177.6(3) . . . . ?
C7 N2 C9 C10 -55.0(4) . . . . ?
Fe1 N2 C9 C10 66.2(3) . . . . ?
Fe1 O1 C11 O2 4.6(6) . . . 2_656 ?
Fe1 O1 C11 C12 -174.5(3) . . . . ?
O2 C11 C12 C13 -73.9(4) 2_656 . . . ?
O1 C11 C12 C13 105.2(4) . . . . ?
O2 C11 C12 C17 113.6(4) 2_656 . . . ?
O1 C11 C12 C17 -67.3(4) . . . . ?
C17 C12 C13 C14 4.9(5) . . . . ?
C11 C12 C13 C14 -167.3(3) . . . . ?
C17 C12 C13 C25 -176.3(3) . . . . ?
C11 C12 C13 C25 11.6(5) . . . . ?
C12 C13 C14 C15 -1.0(6) . . . . ?
C25 C13 C14 C15 -179.9(4) . . . . ?
C13 C14 C15 C16 -3.1(6) . . . . ?
C14 C15 C16 C17 3.2(6) . . . . ?
C15 C16 C17 C12 0.8(6) . . . . ?
C15 C16 C17 C18 -175.5(4) . . . . ?
C13 C12 C17 C16 -4.9(5) . . . . ?
C11 C12 C17 C16 167.7(3) . . . . ?
C13 C12 C17 C18 171.2(3) . . . . ?
C11 C12 C17 C18 -16.2(5) . . . . ?
C16 C17 C18 C19 -47.5(5) . . . . ?
C12 C17 C18 C19 136.4(4) . . . . ?
C16 C17 C18 C24 125.2(4) . . . . ?
C12 C17 C18 C24 -50.9(5) . . . . ?
C24 C18 C19 C20 -0.4(5) . . . . ?
C17 C18 C19 C20 172.6(4) . . . . ?
C18 C19 C20 C21 -1.5(6) . . . . ?
C19 C20 C21 C23 1.9(6) . . . . ?
C19 C20 C21 C22 -176.0(4) . . . . ?
C20 C21 C23 C24 -0.4(6) . . . . ?
C22 C21 C23 C24 177.5(4) . . . . ?
C21 C23 C24 C18 -1.5(6) . . . . ?
C19 C18 C24 C23 1.8(5) . . . . ?
C17 C18 C24 C23 -171.2(3) . . . . ?
C12 C13 C25 C31 47.2(5) . . . . ?
C14 C13 C25 C31 -134.0(4) . . . . ?
C12 C13 C25 C26 -136.2(4) . . . . ?
C14 C13 C25 C26 42.6(5) . . . . ?
C31 C25 C26 C27 -1.0(6) . . . . ?
C13 C25 C26 C27 -177.8(4) . . . . ?
C25 C26 C27 C28 1.0(7) . . . . ?
C26 C27 C28 C30 -0.3(7) . . . . ?
C26 C27 C28 C29 178.1(5) . . . . ?
C27 C28 C30 C31 -0.4(7) . . . . ?
C29 C28 C30 C31 -178.8(4) . . . . ?
C28 C30 C31 C25 0.5(6) . . . . ?
C26 C25 C31 C30 0.2(5) . . . . ?
C13 C25 C31 C30 176.9(3) . . . . ?
Fe1 O3 C32 O3 -10.01(10) . . . 2_656 ?
Fe1 O3 C32 C33 169.99(10) . . . . ?
O3 C32 C33 C34 -46.2(2) . . . 2_656 ?
O3 C32 C33 C34 133.8(2) 2_656 . . 2_656 ?
O3 C32 C33 C34 133.8(2) . . . . ?
O3 C32 C33 C34 -46.2(2) 2_656 . . . ?
C34 C33 C34 C35 -0.2(3) 2_656 . . . ?
C32 C33 C34 C35 179.8(3) . . . . ?
C34 C33 C34 C37 175.0(4) 2_656 . . . ?
C32 C33 C34 C37 -5.0(4) . . . . ?
C33 C34 C35 C36 0.5(7) . . . . ?
C37 C34 C35 C36 -175.1(4) . . . . ?
C34 C35 C36 C35 -0.3(3) . . . 2_656 ?
C35 C34 C37 C38 132.1(4) . . . . ?
C33 C34 C37 C38 -43.3(5) . . . . ?
C35 C34 C37 C43 -44.0(6) . . . . ?
C33 C34 C37 C43 140.7(4) . . . . ?
C43 C37 C38 C39 0.3(5) . . . . ?
C34 C37 C38 C39 -175.9(4) . . . . ?
C37 C38 C39 C40 -0.8(6) . . . . ?
C38 C39 C40 C42 1.2(6) . . . . ?
C38 C39 C40 C41 -176.8(4) . . . . ?
C39 C40 C42 C43 -1.1(6) . . . . ?
C41 C40 C42 C43 176.8(4) . . . . ?
C40 C42 C43 C37 0.6(6) . . . . ?
C38 C37 C43 C42 -0.2(6) . . . . ?
C34 C37 C43 C42 176.1(4) . . . . ?
C1S Cl1 C1S Cl1 0.0 5_767 . . 5_767 ?
O9 S1 C44 F2 -62(2) . . . . ?
O8 S1 C44 F2 169.2(19) . . . . ?
O7 S1 C44 F2 61(3) . . . . ?
O9 S1 C44 F3 75(2) . . . . ?
O8 S1 C44 F3 -54(2) . . . . ?
O7 S1 C44 F3 -162.5(17) . . . . ?
O9 S1 C44 F1 177.1(13) . . . . ?
O8 S1 C44 F1 47.8(13) . . . . ?
O7 S1 C44 F1 -60.9(14) . . . . ?
